data_7062244
loop_
_publ_author_name
'Mironova, Olga A.'
'Ryadun, Aleksey A.'
'Sukhikh, Taisiya S.'
'Pushkarevsky, Nikolay A.'
'Konchenko, Sergey N.'

_publ_section_title
;
 Synthesis and photophysical properties of rare earth (La, Nd, Gd, Y, Ho)
 complexes with silanediamido ligands bearing a chelating
 phenylbenzothiazole chromophore
;
_journal_issue 7
_journal_name_full 'New Journal of Chemistry'
_journal_page_first 3406
_journal_page_last 3416
_journal_paper_doi 10.1039/D2NJ05540F
_journal_volume 47
_journal_year 2023
_chemical_formula_moiety 'C36 H38 Cl2 Ho Li N4 O2 S2 Si, 0.5(C7 H8)'
_chemical_formula_sum 'C39.5 H42 Cl2 Ho Li N4 O2 S2 Si'
_chemical_formula_weight 939.75
_chemical_properties_physical Air-sensitive,Moisture-sensitive
_space_group_crystal_system monoclinic
_space_group_IT_number 14
_space_group_name_Hall '-P 2yn'
_space_group_name_H-M_alt 'P 1 21/n 1'
_atom_sites_solution_hydrogens geom
_atom_sites_solution_primary dual
_audit_creation_date 2022-11-04
_audit_creation_method
;
Olex2 1.2
(compiled 2018.05.29 svn.r3508 for OlexSys, GUI svn.r5506)
;
_audit_update_record
;
2022-11-05 deposited with the CCDC.	2022-12-29 downloaded from the CCDC.
;
_cell_angle_alpha 90
_cell_angle_beta 92.411(2)
_cell_angle_gamma 90
_cell_formula_units_Z 4
_cell_length_a 8.7223(5)
_cell_length_b 39.088(2)
_cell_length_c 11.8281(6)
_cell_measurement_reflns_used 4026
_cell_measurement_temperature 150(2)
_cell_measurement_theta_max 23.95
_cell_measurement_theta_min 2.39
_cell_volume 4029.1(4)
_computing_cell_refinement 'Bruker SAINT'
_computing_data_collection 'Bruker APEX3'
_computing_data_reduction 'Bruker SAINT'
_computing_molecular_graphics 'Olex2 (Dolomanov et al., 2009)'
_computing_publication_material 'Olex2 (Dolomanov et al., 2009)'
_computing_structure_refinement 'ShelXL (Sheldrick, 2015)'
_computing_structure_solution 'ShelXT (Sheldrick, 2015)'
_diffrn_ambient_temperature 150(2)
_diffrn_detector PIXEL
_diffrn_detector_area_resol_mean 7.41
_diffrn_detector_type 'Bruker PHOTON III area detector'
_diffrn_measured_fraction_theta_full 0.995
_diffrn_measured_fraction_theta_max 0.995
_diffrn_measurement_device 'three-circle diffractometer'
_diffrn_measurement_device_type 'Bruker D8 Venture diffractometer'
_diffrn_measurement_method '\w and \f scans'
_diffrn_radiation_monochromator 'Incoatec HELIOS multilayer mirrors'
_diffrn_radiation_type MoK\a
_diffrn_radiation_wavelength 0.71073
_diffrn_reflns_av_R_equivalents 0.0865
_diffrn_reflns_av_unetI/netI 0.0683
_diffrn_reflns_Laue_measured_fraction_full 0.995
_diffrn_reflns_Laue_measured_fraction_max 0.995
_diffrn_reflns_limit_h_max 10
_diffrn_reflns_limit_h_min -10
_diffrn_reflns_limit_k_max 46
_diffrn_reflns_limit_k_min -46
_diffrn_reflns_limit_l_max 13
_diffrn_reflns_limit_l_min -14
_diffrn_reflns_number 34357
_diffrn_reflns_point_group_measured_fraction_full 0.995
_diffrn_reflns_point_group_measured_fraction_max 0.995
_diffrn_reflns_theta_full 25.101
_diffrn_reflns_theta_max 25.101
_diffrn_reflns_theta_min 2.327
_diffrn_source 'Incoatec IuS3.0 microfocus X-ray tube'
_exptl_absorpt_coefficient_mu 2.269
_exptl_absorpt_correction_T_max 0.7452
_exptl_absorpt_correction_T_min 0.6556
_exptl_absorpt_correction_type multi-scan
_exptl_absorpt_process_details
'SADABS-2016/2 (Bruker,2016/2) was used for absorption correction. wR2(int) was 0.0873 before and 0.0693 after correction. The Ratio of minimum to maximum transmission is 0.8798. The \l/2 correction factor is Not present.'
_exptl_crystal_colour yellow
_exptl_crystal_colour_primary yellow
_exptl_crystal_density_diffrn 1.549
_exptl_crystal_description plate
_exptl_crystal_F_000 1892
_exptl_crystal_preparation Luminescent
_exptl_crystal_size_max 0.13
_exptl_crystal_size_mid 0.1
_exptl_crystal_size_min 0.03
_refine_diff_density_max 0.777
_refine_diff_density_min -0.784
_refine_diff_density_rms 0.116
_refine_ls_extinction_method none
_refine_ls_goodness_of_fit_ref 1.016
_refine_ls_hydrogen_treatment constr
_refine_ls_matrix_type full
_refine_ls_number_parameters 512
_refine_ls_number_reflns 7143
_refine_ls_number_restraints 109
_refine_ls_restrained_S_all 1.015
_refine_ls_R_factor_all 0.0661
_refine_ls_R_factor_gt 0.0448
_refine_ls_shift/su_max 0.001
_refine_ls_shift/su_mean 0.000
_refine_ls_structure_factor_coef Fsqd
_refine_ls_weighting_details 'w=1/[\s^2^(Fo^2^)+(0.0217P)^2^+10.2986P] where P=(Fo^2^+2Fc^2^)/3'
_refine_ls_weighting_scheme calc
_refine_ls_wR_factor_gt 0.0816
_refine_ls_wR_factor_ref 0.0892
_reflns_Friedel_coverage 0.000
_reflns_number_gt 5455
_reflns_number_total 7143
_reflns_threshold_expression 'I > 2\s(I)'
_cod_data_source_file d2nj05540f2.cif
_cod_data_source_block moa382
_cod_depositor_comments 'Adding full bibliography for 7062243--7062251.cif.'
_cod_original_formula_sum 'C39.50 H42 Cl2 Ho Li N4 O2 S2 Si'
_cod_database_code 7062244
_shelx_shelxl_version_number 2017/1
_shelx_space_group_comment
;
The symmetry employed for this shelxl refinement is uniquely defined
by the following loop, which should always be used as a source of
symmetry information in preference to the above space-group names.
They are only intended as comments.
;
_shelx_estimated_absorpt_t_max 0.935
_shelx_estimated_absorpt_t_min 0.757
_olex2_refinement_description
;
1. Fixed Uiso
 At 1.2 times of:
  All C(H) groups, All C(H,H) groups
 At 1.5 times of:
  All C(H,H,H) groups
2. Restrained distances
 O2-C33 = O3-C44 = O3-C46 = O2-C35
 1.4 with sigma of 0.02
 C45-C44 = C34-C33 = C47-C45 = C36-C34 = C36-C35 = C47-C46
 1.45 with sigma of 0.02
 C38-C39 = C39-C40 = C40-C41 = C41-C42 = C42-C43 = C43-C38
 1.39 with sigma of 0.01
 C44-C35 = C33-C46
 2.35 with sigma of 0.04
 C38-C42 \\sim C38-C40 \\sim C43-C41 \\sim C39-C43 \\sim C40-C42 \\sim C39-C41
 with sigma of 0.04
 C37-C43 \\sim C37-C39
 with sigma of 0.04
3. Restrained planarity
 C37, C38, C39, C40, C41, C42, C43
 with sigma of 0.1
4. Uiso/Uaniso restraints and constraints
C37 \\sim C38 \\sim C39 \\sim C40 \\sim C41 \\sim C42 \\sim C43: within 2A with
sigma of 0.04 and sigma for terminal atoms of 0.08
Uanis(C35) \\sim Ueq: with sigma of 0.01 and sigma for terminal atoms of 0.02
Uiso(C39) = Uiso(C40) = Uiso(C41) = Uiso(C42) = Uiso(C38) = Uiso(C43) =
Uiso(C37)
5. Rigid body (RIGU) restrains
 O2, C33, C34, C35, C36
 with sigma for 1-2 distances of 0.004 and sigma for 1-3 distances of 0.004
 O3, C44, C45, C46, C47
 with sigma for 1-2 distances of 0.004 and sigma for 1-3 distances of 0.004
 C37, C38, C39, C40, C41, C42, C43
 with sigma for 1-2 distances of 0.004 and sigma for 1-3 distances of 0.004
6. Others
 Sof(O3)=Sof(C44)=Sof(H44A)=Sof(H44B)=Sof(C45)=Sof(H45A)=Sof(H45B)=Sof(C46)=
 Sof(H46A)=Sof(H46B)=Sof(C47)=Sof(H47A)=Sof(H47B)=1-FVAR(1)
 Sof(O2)=Sof(C33)=Sof(H33A)=Sof(H33B)=Sof(C34)=Sof(H34A)=Sof(H34B)=Sof(C35)=
 Sof(H35A)=Sof(H35B)=Sof(C36)=Sof(H36A)=Sof(H36B)=FVAR(1)
 Fixed Sof: C37(0.5) H37A(0.5) H37B(0.5) H37C(0.5) C38(0.5) C39(0.5) H39(0.5)
 C40(0.5) H40(0.5) C41(0.5) H41(0.5) C42(0.5) H42(0.5) C43(0.5) H43(0.5)
7.a Secondary CH2 refined with riding coordinates:
 C27(H27A,H27B), C30(H30A,H30B), C31(H31A,H31B), C32(H32A,H32B), C33(H33A,
 H33B), C34(H34A,H34B), C35(H35A,H35B), C36(H36A,H36B), C44(H44A,H44B),
 C45(H45A,H45B), C46(H46A,H46B), C47(H47A,H47B)
7.b Aromatic/amide H refined with riding coordinates:
 C3(H3), C5(H5), C8(H8), C9(H9), C10(H10), C17(H17), C18(H18), C19(H19),
 C20(H20), C21(H21), C22(H22), C23(H23), C24(H24), C26(H26), C28(H28), C29(H29),
  C39(H39), C40(H40), C41(H41), C42(H42), C43(H43)
7.c Idealised Me refined with riding coordinates:
 C37(H37A,H37B,H37C)
7.d Idealised Me refined as rotating group:
 C11(H11A,H11B,H11C), C25(H25A,H25B,H25C)
;
_olex2_submission_special_instructions 'No special instructions were received'

loop_
_space_group_symop_operation_xyz
'x, y, z'
'-x+1/2, y+1/2, -z+1/2'
'-x, -y, -z'
'x-1/2, -y-1/2, z-1/2'

loop_
_atom_site_label
_atom_site_type_symbol
_atom_site_fract_x
_atom_site_fract_y
_atom_site_fract_z
_atom_site_U_iso_or_equiv
_atom_site_adp_type
_atom_site_occupancy
_atom_site_site_symmetry_order
_atom_site_calc_flag
_atom_site_refinement_flags_posn
_atom_site_refinement_flags_adp
_atom_site_refinement_flags_occupancy
_atom_site_disorder_assembly
_atom_site_disorder_group
Ho1 Ho 0.21397(3) 0.65493(2) 0.62300(2) 0.02415(9) Uani 1 1 d . . . . .
Cl1 Cl -0.07575(17) 0.67188(4) 0.57967(13) 0.0368(4) Uani 1 1 d . . . . .
Cl2 Cl 0.50133(17) 0.67410(4) 0.61565(13) 0.0379(4) Uani 1 1 d . . . . .
S1 S -0.00959(19) 0.65113(4) 0.25969(13) 0.0375(4) Uani 1 1 d . . . . .
S2 S 0.2570(2) 0.73089(4) 0.96192(13) 0.0365(4) Uani 1 1 d . . . . .
Si1 Si 0.2270(2) 0.58233(4) 0.71532(14) 0.0307(4) Uani 1 1 d . . . . .
O1 O -0.3313(5) 0.60118(10) 0.5307(4) 0.0406(11) Uani 1 1 d . . . . .
O2 O -0.279(3) 0.6306(5) 0.7965(18) 0.035(6) Uani 0.37(2) 1 d D U P A 1
O3 O -0.2215(15) 0.6274(3) 0.7906(11) 0.034(3) Uani 0.63(2) 1 d D U P A 2
N1 N 0.2082(5) 0.65429(12) 0.4137(4) 0.0262(10) Uani 1 1 d . . . . .
N2 N 0.1908(5) 0.59871(12) 0.5810(4) 0.0264(11) Uani 1 1 d . . . . .
N3 N 0.2065(5) 0.69666(11) 0.7769(4) 0.0246(11) Uani 1 1 d . . . . .
N4 N 0.2410(5) 0.62186(12) 0.7808(4) 0.0298(12) Uani 1 1 d . . . . .
C1 C 0.2473(6) 0.69237(15) 0.8849(5) 0.0283(14) Uani 1 1 d . . . . .
C2 C 0.2787(6) 0.66056(15) 0.9449(5) 0.0286(14) Uani 1 1 d . . . . .
C3 C 0.1408(7) 0.74449(15) 0.6432(5) 0.0324(15) Uani 1 1 d . . . . .
H3 H 0.125233 0.729772 0.579880 0.039 Uiso 1 1 calc R . . . .
C4 C 0.1539(6) 0.57982(14) 0.4860(5) 0.0259(13) Uani 1 1 d . . . . .
C5 C 0.1231(7) 0.77904(15) 0.6321(5) 0.0323(15) Uani 1 1 d . . . . .
H5 H 0.094903 0.788247 0.559812 0.039 Uiso 1 1 calc R . . . .
C6 C 0.2717(6) 0.62716(15) 0.8937(5) 0.0272(13) Uani 1 1 d . . . . .
C7 C 0.1830(6) 0.73110(14) 0.7511(5) 0.0257(13) Uani 1 1 d . . . . .
C8 C 0.2904(8) 0.71447(15) 0.3933(5) 0.0377(15) Uani 1 1 d . . . . .
H8 H 0.370022 0.712346 0.450117 0.045 Uiso 1 1 calc R . . . .
C9 C 0.3004(7) 0.59916(16) 0.9683(5) 0.0360(16) Uani 1 1 d . . . . .
H9 H 0.295474 0.576700 0.937708 0.043 Uiso 1 1 calc R . . . .
C10 C 0.1533(7) 0.54347(15) 0.4847(5) 0.0358(15) Uani 1 1 d . . . . .
H10 H 0.185173 0.531829 0.552168 0.043 Uiso 1 1 calc R . . . .
C11 C 0.4084(8) 0.55706(17) 0.7229(6) 0.0468(18) Uani 1 1 d . . . . .
H11A H 0.489737 0.570033 0.687513 0.070 Uiso 1 1 calc GR . . . .
H11B H 0.392480 0.535308 0.682944 0.070 Uiso 1 1 calc GR . . . .
H11C H 0.438455 0.552561 0.802302 0.070 Uiso 1 1 calc GR . . . .
C12 C 0.1955(7) 0.68685(14) 0.3656(5) 0.0280(14) Uani 1 1 d . . . . .
C13 C 0.1123(7) 0.63243(15) 0.3629(4) 0.0274(13) Uani 1 1 d . . . . .
C14 C 0.2050(7) 0.75358(15) 0.8412(5) 0.0302(14) Uani 1 1 d . . . . .
C15 C 0.1097(7) 0.59577(15) 0.3802(5) 0.0285(14) Uani 1 1 d . . . . .
C16 C 0.0784(7) 0.69016(15) 0.2814(5) 0.0295(14) Uani 1 1 d . . . . .
C17 C 0.1452(7) 0.80136(16) 0.7243(5) 0.0363(15) Uani 1 1 d . . . . .
H17 H 0.131310 0.825291 0.714340 0.044 Uiso 1 1 calc R . . . .
C18 C 0.3164(7) 0.66310(16) 1.0621(5) 0.0330(15) Uani 1 1 d . . . . .
H18 H 0.323592 0.685141 1.095728 0.040 Uiso 1 1 calc R . . . .
C19 C 0.0601(7) 0.57531(15) 0.2874(5) 0.0370(16) Uani 1 1 d . . . . .
H19 H 0.026163 0.586095 0.218872 0.044 Uiso 1 1 calc R . . . .
C20 C 0.1874(7) 0.78829(15) 0.8297(5) 0.0357(15) Uani 1 1 d . . . . .
H20 H 0.203770 0.803059 0.892882 0.043 Uiso 1 1 calc R . . . .
C21 C 0.1095(8) 0.52423(16) 0.3924(5) 0.0392(16) Uani 1 1 d . . . . .
H21 H 0.113511 0.499969 0.396083 0.047 Uiso 1 1 calc R . . . .
C22 C 0.3346(7) 0.60265(16) 1.0814(5) 0.0367(16) Uani 1 1 d . . . . .
H22 H 0.352396 0.582902 1.126911 0.044 Uiso 1 1 calc R . . . .
C23 C 0.2666(8) 0.74505(17) 0.3366(6) 0.0456(18) Uani 1 1 d . . . . .
H23 H 0.331985 0.763975 0.353352 0.055 Uiso 1 1 calc R . . . .
C24 C 0.0534(7) 0.72126(17) 0.2262(5) 0.0388(16) Uani 1 1 d . . . . .
H24 H -0.026976 0.723621 0.170004 0.047 Uiso 1 1 calc R . . . .
C25 C 0.0660(9) 0.55586(18) 0.7693(6) 0.054(2) Uani 1 1 d . . . . .
H25A H 0.074845 0.554880 0.852115 0.080 Uiso 1 1 calc GR . . . .
H25B H 0.071678 0.532657 0.738407 0.080 Uiso 1 1 calc GR . . . .
H25C H -0.032421 0.566238 0.745582 0.080 Uiso 1 1 calc GR . . . .
C26 C 0.1468(9) 0.74836(17) 0.2545(6) 0.0479(19) Uani 1 1 d . . . . .
H26 H 0.130249 0.769758 0.217894 0.057 Uiso 1 1 calc R . . . .
C27 C -0.2623(8) 0.56830(17) 0.5237(6) 0.0482(18) Uani 1 1 d . . . . .
H27A H -0.266871 0.556123 0.596824 0.058 Uiso 1 1 calc R . . . .
H27B H -0.153559 0.570397 0.503863 0.058 Uiso 1 1 calc R . . . .
C28 C 0.0594(8) 0.54036(16) 0.2936(6) 0.0469(18) Uani 1 1 d . . . . .
H28 H 0.024636 0.527195 0.230015 0.056 Uiso 1 1 calc R . . . .
C29 C 0.3433(8) 0.63455(16) 1.1296(5) 0.0417(17) Uani 1 1 d . . . . .
H29 H 0.367395 0.637049 1.208261 0.050 Uiso 1 1 calc R . . . .
C30 C -0.4070(10) 0.60837(19) 0.4227(6) 0.061(2) Uani 1 1 d . . . . .
H30A H -0.512141 0.616936 0.433526 0.074 Uiso 1 1 calc R . . . .
H30B H -0.349603 0.626093 0.382169 0.074 Uiso 1 1 calc R . . . .
C31 C -0.3534(11) 0.5493(2) 0.4320(7) 0.073(3) Uani 1 1 d . . . . .
H31A H -0.286979 0.533535 0.390335 0.088 Uiso 1 1 calc R . . . .
H31B H -0.438171 0.536037 0.463921 0.088 Uiso 1 1 calc R . . . .
C32 C -0.4128(12) 0.5772(2) 0.3581(7) 0.085(3) Uani 1 1 d . . . . .
H32A H -0.349395 0.579396 0.290984 0.102 Uiso 1 1 calc R . . . .
H32B H -0.519801 0.572263 0.331791 0.102 Uiso 1 1 calc R . . . .
C33 C -0.275(6) 0.6597(6) 0.866(2) 0.095(13) Uani 0.37(2) 1 d D U P A 1
H33A H -0.378450 0.665036 0.892401 0.114 Uiso 0.37(2) 1 calc R . P A 1
H33B H -0.235730 0.679734 0.825416 0.114 Uiso 0.37(2) 1 calc R . P A 1
C34 C -0.174(4) 0.6512(5) 0.960(2) 0.064(10) Uani 0.37(2) 1 d D U P A 1
H34A H -0.206756 0.662725 1.029514 0.077 Uiso 0.37(2) 1 calc R . P A 1
H34B H -0.067877 0.658678 0.945504 0.077 Uiso 0.37(2) 1 calc R . P A 1
C35 C -0.271(4) 0.6041(7) 0.874(2) 0.058(7) Uani 0.37(2) 1 d D U P A 1
H35A H -0.224613 0.583731 0.838890 0.070 Uiso 0.37(2) 1 calc R . P A 1
H35B H -0.375280 0.597917 0.896089 0.070 Uiso 0.37(2) 1 calc R . P A 1
C36 C -0.178(5) 0.6137(5) 0.975(2) 0.071(10) Uani 0.37(2) 1 d D U P A 1
H36A H -0.074192 0.603562 0.974977 0.086 Uiso 0.37(2) 1 calc R . P A 1
H36B H -0.228385 0.607217 1.045244 0.086 Uiso 0.37(2) 1 calc R . P A 1
C44 C -0.143(2) 0.6527(5) 0.8564(10) 0.078(7) Uani 0.63(2) 1 d D U P A 2
H44A H -0.191319 0.675304 0.841670 0.093 Uiso 0.63(2) 1 calc R . P A 2
H44B H -0.034964 0.653929 0.835176 0.093 Uiso 0.63(2) 1 calc R . P A 2
C45 C -0.150(3) 0.6445(8) 0.9732(15) 0.149(15) Uani 0.63(2) 1 d D U P A 2
H45A H -0.056280 0.632267 1.000078 0.179 Uiso 0.63(2) 1 calc R . P A 2
H45B H -0.161178 0.665483 1.018918 0.179 Uiso 0.63(2) 1 calc R . P A 2
C46 C -0.328(2) 0.6128(7) 0.8642(14) 0.108(9) Uani 0.63(2) 1 d D U P A 2
H46A H -0.326798 0.587527 0.857387 0.130 Uiso 0.63(2) 1 calc R . P A 2
H46B H -0.432616 0.621051 0.844383 0.130 Uiso 0.63(2) 1 calc R . P A 2
C47 C -0.281(3) 0.6231(7) 0.9821(13) 0.121(10) Uani 0.63(2) 1 d D U P A 2
H47A H -0.365385 0.635773 1.017124 0.145 Uiso 0.63(2) 1 calc R . P A 2
H47B H -0.255664 0.602772 1.028895 0.145 Uiso 0.63(2) 1 calc R . P A 2
Li01 Li -0.2836(13) 0.6378(3) 0.6338(9) 0.037(2) Uani 1 1 d . . . . .
C37 C 0.254(2) 0.4910(5) 1.0474(17) 0.091(2) Uiso 0.5 1 d D U P B -1
H37A H 0.200009 0.478678 0.985458 0.137 Uiso 0.5 1 calc R . P B -1
H37B H 0.202920 0.512999 1.059285 0.137 Uiso 0.5 1 calc R . P B -1
H37C H 0.251698 0.477353 1.116816 0.137 Uiso 0.5 1 calc R . P B -1
C38 C 0.4172(17) 0.4971(4) 1.0178(14) 0.091(2) Uiso 0.5 1 d D U P B -1
C39 C 0.4801(18) 0.4859(6) 0.9208(17) 0.091(2) Uiso 0.5 1 d D U P B -1
H39 H 0.421295 0.473144 0.865974 0.110 Uiso 0.5 1 calc R . P B -1
C40 C 0.6342(17) 0.4937(5) 0.9053(14) 0.091(2) Uiso 0.5 1 d D U P B -1
H40 H 0.681860 0.486637 0.838411 0.110 Uiso 0.5 1 calc R . P B -1
C41 C 0.718(2) 0.5121(6) 0.9890(15) 0.091(2) Uiso 0.5 1 d D U P B -1
H41 H 0.823486 0.516755 0.978462 0.110 Uiso 0.5 1 calc R . P B -1
C42 C 0.6530(18) 0.5235(5) 1.0851(14) 0.091(2) Uiso 0.5 1 d D U P B -1
H42 H 0.709706 0.536584 1.140051 0.110 Uiso 0.5 1 calc R . P B -1
C43 C 0.5020(19) 0.5151(6) 1.0988(17) 0.091(2) Uiso 0.5 1 d D U P B -1
H43 H 0.454621 0.521978 1.165994 0.110 Uiso 0.5 1 calc R . P B -1

loop_
_atom_site_aniso_label
_atom_site_aniso_U_11
_atom_site_aniso_U_22
_atom_site_aniso_U_33
_atom_site_aniso_U_23
_atom_site_aniso_U_13
_atom_site_aniso_U_12
Ho1 0.02531(15) 0.02471(14) 0.02189(14) -0.00164(12) -0.00533(10) -0.00027(13)
Cl1 0.0260(8) 0.0465(9) 0.0374(9) -0.0018(7) -0.0049(7) 0.0022(7)
Cl2 0.0255(9) 0.0409(9) 0.0470(10) -0.0098(7) -0.0016(7) -0.0039(7)
S1 0.0403(10) 0.0413(9) 0.0299(8) 0.0028(7) -0.0094(7) 0.0007(8)
S2 0.0467(11) 0.0373(9) 0.0248(8) -0.0066(7) -0.0055(7) -0.0004(8)
Si1 0.0381(11) 0.0263(9) 0.0272(9) 0.0016(7) -0.0055(8) -0.0031(8)
O1 0.048(3) 0.034(2) 0.039(3) -0.002(2) -0.012(2) 0.005(2)
O2 0.040(15) 0.044(8) 0.023(7) -0.001(5) 0.002(8) 0.014(9)
O3 0.023(7) 0.047(6) 0.033(5) -0.004(4) -0.001(4) 0.000(5)
N1 0.033(3) 0.024(2) 0.021(2) -0.001(2) -0.001(2) 0.004(2)
N2 0.028(3) 0.030(3) 0.021(2) -0.001(2) -0.004(2) -0.004(2)
N3 0.024(3) 0.029(3) 0.020(3) -0.005(2) -0.001(2) 0.000(2)
N4 0.029(3) 0.030(3) 0.030(3) 0.000(2) -0.006(2) -0.003(2)
C1 0.018(3) 0.034(3) 0.032(3) -0.003(3) -0.001(3) -0.002(3)
C2 0.025(3) 0.033(4) 0.028(3) -0.001(3) 0.001(2) -0.004(3)
C3 0.031(4) 0.038(4) 0.027(3) -0.003(3) -0.009(3) 0.005(3)
C4 0.023(3) 0.031(3) 0.024(3) -0.002(2) 0.000(2) 0.001(3)
C5 0.028(4) 0.034(4) 0.035(4) 0.000(3) -0.007(3) 0.011(3)
C6 0.019(3) 0.038(3) 0.024(3) 0.002(3) 0.000(2) -0.005(3)
C7 0.017(3) 0.031(3) 0.028(3) -0.006(3) 0.003(2) 0.005(3)
C8 0.041(4) 0.039(4) 0.034(4) 0.000(3) 0.006(3) 0.001(3)
C9 0.046(4) 0.032(4) 0.029(3) -0.002(3) -0.008(3) -0.005(3)
C10 0.043(4) 0.029(3) 0.035(4) 0.001(3) 0.001(3) -0.002(3)
C11 0.058(5) 0.041(4) 0.040(4) -0.001(3) -0.014(3) 0.007(4)
C12 0.033(4) 0.024(3) 0.028(3) 0.001(2) 0.006(3) 0.002(3)
C13 0.029(3) 0.034(3) 0.019(3) -0.002(3) 0.004(2) 0.002(3)
C14 0.027(3) 0.039(4) 0.025(3) 0.000(3) 0.002(3) 0.002(3)
C15 0.028(3) 0.032(3) 0.026(3) 0.001(3) 0.001(3) -0.001(3)
C16 0.028(3) 0.037(4) 0.025(3) 0.004(3) 0.007(3) 0.007(3)
C17 0.038(4) 0.029(3) 0.042(4) -0.003(3) -0.006(3) 0.005(3)
C18 0.035(4) 0.045(4) 0.018(3) 0.003(3) -0.006(3) -0.002(3)
C19 0.047(4) 0.036(4) 0.027(3) 0.001(3) -0.013(3) 0.000(3)
C20 0.041(4) 0.031(4) 0.035(4) -0.015(3) 0.003(3) 0.000(3)
C21 0.057(5) 0.024(3) 0.037(4) -0.007(3) 0.004(3) -0.005(3)
C22 0.047(4) 0.038(4) 0.024(3) 0.009(3) -0.011(3) 0.001(3)
C23 0.055(5) 0.034(4) 0.048(4) 0.005(3) 0.005(4) 0.003(3)
C24 0.036(4) 0.048(4) 0.033(4) 0.012(3) 0.004(3) 0.015(3)
C25 0.069(5) 0.050(4) 0.041(4) 0.006(3) -0.009(4) -0.023(4)
C26 0.066(5) 0.033(4) 0.045(4) 0.016(3) 0.010(4) 0.014(4)
C27 0.040(4) 0.053(5) 0.052(5) 0.001(4) -0.001(3) 0.015(4)
C28 0.069(5) 0.034(4) 0.037(4) -0.011(3) -0.006(3) -0.011(4)
C29 0.055(5) 0.041(4) 0.028(4) 0.000(3) -0.007(3) -0.010(4)
C30 0.088(6) 0.055(5) 0.039(4) -0.009(4) -0.033(4) 0.018(4)
C31 0.102(8) 0.050(5) 0.067(6) -0.015(4) -0.017(5) 0.009(5)
C32 0.115(8) 0.071(6) 0.065(6) -0.023(5) -0.038(6) 0.027(6)
C33 0.18(3) 0.045(9) 0.053(13) -0.007(8) -0.034(17) 0.034(15)
C34 0.11(2) 0.037(10) 0.040(14) -0.019(8) -0.009(13) 0.003(11)
C35 0.073(12) 0.048(8) 0.053(9) 0.008(6) -0.014(7) -0.009(7)
C36 0.10(2) 0.046(11) 0.062(13) 0.023(9) -0.046(15) -0.009(12)
C44 0.102(14) 0.093(12) 0.038(7) -0.010(7) 0.001(7) -0.054(11)
C45 0.112(18) 0.30(4) 0.037(8) -0.005(12) -0.004(10) -0.11(2)
C46 0.064(12) 0.20(2) 0.061(9) 0.012(11) 0.001(8) -0.075(14)
C47 0.099(15) 0.23(3) 0.041(7) 0.003(11) 0.019(9) -0.072(15)
Li01 0.040(6) 0.042(6) 0.027(6) 0.000(5) -0.011(5) -0.003(5)

loop_
_atom_type_symbol
_atom_type_description
_atom_type_scat_dispersion_real
_atom_type_scat_dispersion_imag
_atom_type_scat_source
C C 0.0033 0.0016 'International Tables Vol C Tables 4.2.6.8 and 6.1.1.4'
H H 0.0000 0.0000 'International Tables Vol C Tables 4.2.6.8 and 6.1.1.4'
Cl Cl 0.1484 0.1585 'International Tables Vol C Tables 4.2.6.8 and 6.1.1.4'
Ho Ho -0.2175 4.6783 'International Tables Vol C Tables 4.2.6.8 and 6.1.1.4'
Li Li -0.0003 0.0001 'International Tables Vol C Tables 4.2.6.8 and 6.1.1.4'
N N 0.0061 0.0033 'International Tables Vol C Tables 4.2.6.8 and 6.1.1.4'
O O 0.0106 0.0060 'International Tables Vol C Tables 4.2.6.8 and 6.1.1.4'
S S 0.1246 0.1234 'International Tables Vol C Tables 4.2.6.8 and 6.1.1.4'
Si Si 0.0817 0.0704 'International Tables Vol C Tables 4.2.6.8 and 6.1.1.4'

loop_
_geom_angle_atom_site_label_1
_geom_angle_atom_site_label_2
_geom_angle_atom_site_label_3
_geom_angle
_geom_angle_site_symmetry_1
_geom_angle_site_symmetry_3
_geom_angle_publ_flag
Cl1 Ho1 Si1 108.94(5) . . ?
Cl2 Ho1 Cl1 146.12(5) . . ?
Cl2 Ho1 Si1 104.92(5) . . ?
N1 Ho1 Cl1 80.17(11) . . ?
N1 Ho1 Cl2 87.08(11) . . ?
N1 Ho1 Si1 110.41(11) . . ?
N2 Ho1 Cl1 97.18(12) . . ?
N2 Ho1 Cl2 110.35(13) . . ?
N2 Ho1 Si1 34.23(11) . . ?
N2 Ho1 N1 76.85(15) . . ?
N2 Ho1 N3 143.76(16) . . ?
N2 Ho1 N4 68.46(16) . . ?
N3 Ho1 Cl1 85.52(11) . . ?
N3 Ho1 Cl2 83.66(11) . . ?
N3 Ho1 Si1 110.90(11) . . ?
N3 Ho1 N1 138.67(15) . . ?
N4 Ho1 Cl1 111.52(13) . . ?
N4 Ho1 Cl2 97.10(13) . . ?
N4 Ho1 Si1 34.31(12) . . ?
N4 Ho1 N1 144.33(16) . . ?
N4 Ho1 N3 76.91(16) . . ?
Li01 Cl1 Ho1 123.1(3) . . ?
Li01 Cl2 Ho1 125.8(3) 1_655 . ?
C16 S1 C13 90.7(3) . . ?
C14 S2 C1 90.4(3) . . ?
N2 Si1 Ho1 47.32(15) . . ?
N2 Si1 N4 95.0(2) . . ?
N2 Si1 C11 111.2(3) . . ?
N2 Si1 C25 114.0(3) . . ?
N4 Si1 Ho1 47.80(16) . . ?
N4 Si1 C11 114.1(3) . . ?
N4 Si1 C25 112.3(3) . . ?
C11 Si1 Ho1 122.0(2) . . ?
C11 Si1 C25 109.7(3) . . ?
C25 Si1 Ho1 128.3(3) . . ?
C27 O1 C30 107.7(5) . . ?
C27 O1 Li01 129.1(5) . . ?
C30 O1 Li01 119.9(5) . . ?
C33 O2 Li01 117.7(17) . . ?
C35 O2 C33 102(2) . . ?
C35 O2 Li01 139.8(19) . . ?
C44 O3 C46 104.8(13) . . ?
C44 O3 Li01 118.9(10) . . ?
C46 O3 Li01 120.3(13) . . ?
C12 N1 Ho1 113.4(3) . . ?
C13 N1 Ho1 116.6(4) . . ?
C13 N1 C12 111.5(5) . . ?
Si1 N2 Ho1 98.5(2) . . ?
C4 N2 Ho1 136.0(4) . . ?
C4 N2 Si1 125.5(4) . . ?
C1 N3 Ho1 128.3(4) . . ?
C1 N3 C7 111.4(5) . . ?
C7 N3 Ho1 119.3(3) . . ?
Si1 N4 Ho1 97.9(2) . . ?
C6 N4 Ho1 136.5(4) . . ?
C6 N4 Si1 125.4(4) . . ?
N3 C1 S2 113.4(4) . . ?
N3 C1 C2 128.2(5) . . ?
C2 C1 S2 118.4(4) . . ?
C6 C2 C1 124.5(5) . . ?
C18 C2 C1 116.8(5) . . ?
C18 C2 C6 118.7(5) . . ?
C5 C3 C7 118.5(5) . . ?
N2 C4 C10 123.2(5) . . ?
N2 C4 C15 121.7(5) . . ?
C10 C4 C15 115.1(5) . . ?
C3 C5 C17 121.9(6) . . ?
N4 C6 C2 123.5(5) . . ?
N4 C6 C9 120.8(5) . . ?
C9 C6 C2 115.7(5) . . ?
N3 C7 C3 125.8(5) . . ?
C14 C7 N3 115.5(5) . . ?
C14 C7 C3 118.7(5) . . ?
C23 C8 C12 118.8(6) . . ?
C22 C9 C6 123.9(6) . . ?
C21 C10 C4 124.0(6) . . ?
N1 C12 C16 114.6(5) . . ?
C8 C12 N1 125.1(5) . . ?
C8 C12 C16 120.3(5) . . ?
N1 C13 S1 113.7(4) . . ?
N1 C13 C15 126.1(5) . . ?
C15 C13 S1 120.0(4) . . ?
C7 C14 S2 109.4(4) . . ?
C20 C14 S2 128.0(5) . . ?
C20 C14 C7 122.6(5) . . ?
C4 C15 C13 123.2(5) . . ?
C19 C15 C4 119.6(5) . . ?
C19 C15 C13 117.2(5) . . ?
C12 C16 S1 109.3(4) . . ?
C24 C16 S1 130.0(5) . . ?
C24 C16 C12 120.6(6) . . ?
C20 C17 C5 119.6(6) . . ?
C29 C18 C2 122.3(6) . . ?
C28 C19 C15 121.8(6) . . ?
C14 C20 C17 118.6(5) . . ?
C10 C21 C28 119.5(6) . . ?
C9 C22 C29 120.3(6) . . ?
C8 C23 C26 120.5(7) . . ?
C26 C24 C16 118.7(6) . . ?
C24 C26 C23 121.1(6) . . ?
O1 C27 C31 106.0(5) . . ?
C19 C28 C21 119.9(6) . . ?
C22 C29 C18 119.1(6) . . ?
C32 C30 O1 108.1(6) . . ?
C32 C31 C27 102.8(6) . . ?
C30 C32 C31 107.9(7) . . ?
O2 C33 C34 105.6(19) . . ?
C33 C34 C36 107.7(19) . . ?
O2 C35 C36 111(2) . . ?
C35 C36 C34 100.2(19) . . ?
O3 C44 C45 109.7(14) . . ?
C47 C45 C44 105.7(14) . . ?
O3 C46 C47 107.8(14) . . ?
C45 C47 C46 106.1(14) . . ?
Cl2 Li01 Cl1 104.7(4) 1_455 . ?
O1 Li01 Cl1 113.4(5) . . ?
O1 Li01 Cl2 104.0(5) . 1_455 ?
O1 Li01 O2 121.1(8) . . ?
O1 Li01 O3 119.5(7) . . ?
O2 Li01 Cl1 111.5(9) . . ?
O2 Li01 Cl2 99.3(8) . 1_455 ?
O3 Li01 Cl1 101.0(6) . . ?
C39 C38 C37 124.3(13) . . ?
C39 C38 C43 121.7(13) . . ?
C43 C38 C37 114.0(12) . . ?
C38 C39 C40 117.5(13) . . ?
C39 C40 C41 119.7(14) . . ?
C42 C41 C40 122.0(14) . . ?
C41 C42 C43 117.1(14) . . ?
C42 C43 C38 121.9(13) . . ?

loop_
_geom_bond_atom_site_label_1
_geom_bond_atom_site_label_2
_geom_bond_distance
_geom_bond_site_symmetry_2
_geom_bond_publ_flag
Ho1 Cl1 2.6416(15) . ?
Ho1 Cl2 2.6210(15) . ?
Ho1 Si1 3.0409(17) . ?
Ho1 N1 2.474(4) . ?
Ho1 N2 2.260(5) . ?
Ho1 N3 2.447(4) . ?
Ho1 N4 2.274(5) . ?
Cl1 Li01 2.359(11) . ?
Cl2 Li01 2.354(11) 1_655 ?
S1 C13 1.745(6) . ?
S1 C16 1.722(6) . ?
S2 C1 1.760(6) . ?
S2 C14 1.725(6) . ?
Si1 N2 1.729(5) . ?
Si1 N4 1.730(5) . ?
Si1 C11 1.865(7) . ?
Si1 C25 1.877(7) . ?
O1 C27 1.423(7) . ?
O1 C30 1.441(7) . ?
O1 Li01 1.916(11) . ?
O2 C33 1.406(17) . ?
O2 C35 1.385(18) . ?
O2 Li01 1.94(2) . ?
O3 C44 1.415(13) . ?
O3 C46 1.417(14) . ?
O3 Li01 1.953(16) . ?
N1 C12 1.397(7) . ?
N1 C13 1.322(7) . ?
N2 C4 1.372(7) . ?
N3 C1 1.323(7) . ?
N3 C7 1.393(7) . ?
N4 C6 1.366(7) . ?
C1 C2 1.452(8) . ?
C2 C6 1.439(8) . ?
C2 C18 1.415(7) . ?
C3 C5 1.365(8) . ?
C3 C7 1.414(8) . ?
C4 C10 1.421(8) . ?
C4 C15 1.436(8) . ?
C5 C17 1.404(8) . ?
C6 C9 1.422(8) . ?
C7 C14 1.388(8) . ?
C8 C12 1.391(8) . ?
C8 C23 1.382(8) . ?
C9 C22 1.365(8) . ?
C10 C21 1.367(8) . ?
C12 C16 1.402(8) . ?
C13 C15 1.448(8) . ?
C14 C20 1.372(8) . ?
C15 C19 1.411(8) . ?
C16 C24 1.393(8) . ?
C17 C20 1.383(8) . ?
C18 C29 1.386(8) . ?
C19 C28 1.368(8) . ?
C21 C28 1.383(9) . ?
C22 C29 1.372(8) . ?
C23 C26 1.402(9) . ?
C24 C26 1.370(9) . ?
C27 C31 1.512(10) . ?
C30 C32 1.438(10) . ?
C31 C32 1.479(10) . ?
C33 C34 1.426(19) . ?
C34 C36 1.474(18) . ?
C35 C36 1.460(18) . ?
C44 C45 1.423(16) . ?
C45 C47 1.421(17) . ?
C46 C47 1.491(15) . ?
C37 C38 1.50(2) . ?
C38 C39 1.365(9) . ?
C38 C43 1.378(9) . ?
C39 C40 1.399(10) . ?
C40 C41 1.404(10) . ?
C41 C42 1.367(10) . ?
C42 C43 1.373(10) . ?
